data_4110758
loop_
_publ_author_name
'Xin Sha'
'T. Scott Isbell'
'Rakesh P. Patel'
'Cynthia S. Day'
'S. Bruce King'

_publ_contact_author_address
; 
Department of Chemistry 
Wake Forest University
Winston-Salem, N.C. 27109
U.S.A.
;
_publ_contact_author_email kingsb@wfu.edu
_publ_contact_author_fax '336 758 4656'
_publ_contact_author_name 'S. Bruce King'
_publ_contact_author_phone '336 758 5774'
_publ_section_title
;
 Hydrolysis of Acyloxy Nitroso Compounds Yields Nitroxyl (HNO)
;
_journal_name_full 'Journal of the American Chemical Society'
_journal_page_first 9687
_journal_page_last 9692
_journal_paper_doi 10.1021/ja062365a
_journal_volume 128
_journal_year 2006
_chemical_formula_sum 'C13 H14 N2 O5'
_chemical_formula_weight 278.26
_chemical_name_systematic
; 
 ? 
;
_space_group_IT_number 14
_symmetry_cell_setting monoclinic
_symmetry_space_group_name_Hall '-P 2ybc'
_symmetry_space_group_name_H-M 'P 1 21/c 1'
_atom_sites_solution_hydrogens geom
_atom_sites_solution_primary direct
_atom_sites_solution_secondary difmap
_audit_creation_method SHELXL-PC
_cell_angle_alpha 90.00
_cell_angle_beta 90.723(7)
_cell_angle_gamma 90.00
_cell_formula_units_Z 4
_cell_length_a 6.210(3)
_cell_length_b 11.183(5)
_cell_length_c 19.130(8)
_cell_measurement_reflns_used 3352
_cell_measurement_temperature 193(2)
_cell_measurement_theta_max 27.899
_cell_measurement_theta_min 3.797
_cell_volume 1328.4(10)
_computing_cell_refinement 'Bruker SMART'
_computing_data_collection 'Bruker SMART'
_computing_data_reduction 'Bruker SAINT'
_computing_molecular_graphics 'Bruker SHELXTL'
_computing_publication_material 'Bruker SHELXTL'
_computing_structure_refinement 'Bruker SHELXTL'
_computing_structure_solution 'Bruker SHELXTL'
_diffrn_ambient_temperature 193(2)
_diffrn_measured_fraction_theta_full 0.994
_diffrn_measured_fraction_theta_max 0.994
_diffrn_measurement_device_type 'Bruker APEX CCD area detector'
_diffrn_measurement_method 'phi and omega scans'
_diffrn_radiation_monochromator graphite
_diffrn_radiation_source 'fine-focus sealed tube'
_diffrn_radiation_type MoK\a
_diffrn_radiation_wavelength 0.71073
_diffrn_reflns_av_R_equivalents 0.0891
_diffrn_reflns_av_sigmaI/netI 0.0593
_diffrn_reflns_limit_h_max 7
_diffrn_reflns_limit_h_min -8
_diffrn_reflns_limit_k_max 14
_diffrn_reflns_limit_k_min -14
_diffrn_reflns_limit_l_max 24
_diffrn_reflns_limit_l_min -24
_diffrn_reflns_number 11378
_diffrn_reflns_theta_full 27.49
_diffrn_reflns_theta_max 27.49
_diffrn_reflns_theta_min 3.80
_diffrn_standards_decay_% 0
_exptl_absorpt_coefficient_mu 0.108
_exptl_absorpt_correction_T_max 0.9860
_exptl_absorpt_correction_T_min 0.9734
_exptl_absorpt_correction_type none
_exptl_crystal_colour blue
_exptl_crystal_density_diffrn 1.391
_exptl_crystal_description irregular
_exptl_crystal_F_000 584
_exptl_crystal_size_max 0.25
_exptl_crystal_size_mid 0.16
_exptl_crystal_size_min 0.13
_refine_diff_density_max 0.799
_refine_diff_density_min -0.278
_refine_diff_density_rms 0.063
_refine_ls_extinction_method none
_refine_ls_goodness_of_fit_ref 1.042
_refine_ls_hydrogen_treatment constr
_refine_ls_matrix_type full
_refine_ls_number_parameters 181
_refine_ls_number_reflns 3032
_refine_ls_number_restraints 0
_refine_ls_restrained_S_all 1.042
_refine_ls_R_factor_all 0.0795
_refine_ls_R_factor_gt 0.0631
_refine_ls_shift/su_max 0.000
_refine_ls_shift/su_mean 0.000
_refine_ls_structure_factor_coef Fsqd
_refine_ls_weighting_details 'calc w=1/[\s^2^(Fo^2^)+(0.1011P)^2^+0.1692P] where P=(Fo^2^+2Fc^2^)/3'
_refine_ls_weighting_scheme calc
_refine_ls_wR_factor_gt 0.1649
_refine_ls_wR_factor_ref 0.1767
_reflns_number_gt 2306
_reflns_number_total 3032
_reflns_threshold_expression >2sigma(I)
_cod_data_source_file ja062365asi20060406_115642.cif
_cod_data_source_block a08g2f
_cod_original_cell_volume 1328.5(10)
_cod_database_code 4110758

loop_
_symmetry_equiv_pos_as_xyz
'x, y, z'
'-x, y+1/2, -z+1/2'
'-x, -y, -z'
'x, -y-1/2, z-1/2'

loop_
_atom_site_label
_atom_site_type_symbol
_atom_site_fract_x
_atom_site_fract_y
_atom_site_fract_z
_atom_site_U_iso_or_equiv
_atom_site_adp_type
_atom_site_occupancy
_atom_site_symmetry_multiplicity
_atom_site_calc_flag
_atom_site_refinement_flags
O1 O 0.2743(3) 0.23548(17) 0.20011(9) 0.0656(5) Uani 1 1 d .
O2 O 0.29903(19) 0.26070(11) 0.33338(7) 0.0333(3) Uani 1 1 d .
O3 O 0.0381(2) 0.12524(12) 0.31014(8) 0.0437(4) Uani 1 1 d .
O4 O 0.6598(3) -0.29707(13) 0.47935(9) 0.0556(5) Uani 1 1 d .
O5 O 0.9207(2) -0.17131(14) 0.48884(9) 0.0534(4) Uani 1 1 d .
N1 N 0.1741(3) 0.32090(19) 0.21679(10) 0.0530(5) Uani 1 1 d .
N2 N 0.7381(3) -0.19929(14) 0.47001(8) 0.0372(4) Uani 1 1 d .
C1 C 0.2107(3) 0.15089(16) 0.33481(9) 0.0318(4) Uani 1 1 d .
C2 C 0.1954(3) 0.35333(17) 0.29327(10) 0.0341(4) Uani 1 1 d .
C3 C 0.3502(3) 0.45926(17) 0.29676(11) 0.0392(5) Uani 1 1 d .
H3A H 0.4951 0.4331 0.2822 0.047 Uiso 1 1 calc R
H3B H 0.3004 0.5222 0.2640 0.047 Uiso 1 1 calc R
C4 C 0.3636(3) 0.51022(17) 0.37010(11) 0.0439(5) Uani 1 1 d .
H4A H 0.4594 0.5810 0.3704 0.053 Uiso 1 1 calc R
H4B H 0.4270 0.4497 0.4020 0.053 Uiso 1 1 calc R
C5 C 0.1426(4) 0.54626(19) 0.39625(13) 0.0499(6) Uani 1 1 d .
H5A H 0.1554 0.5743 0.4452 0.060 Uiso 1 1 calc R
H5B H 0.0859 0.6131 0.3675 0.060 Uiso 1 1 calc R
C6 C -0.0133(3) 0.4416(2) 0.39243(11) 0.0466(5) Uani 1 1 d .
H6A H -0.1581 0.4688 0.4065 0.056 Uiso 1 1 calc R
H6B H 0.0344 0.3788 0.4256 0.056 Uiso 1 1 calc R
C7 C -0.0264(3) 0.38913(18) 0.31901(10) 0.0382(5) Uani 1 1 d .
H7A H -0.1216 0.3181 0.3191 0.046 Uiso 1 1 calc R
H7B H -0.0902 0.4489 0.2867 0.046 Uiso 1 1 calc R
C8 C 0.3551(3) 0.06278(15) 0.37068(9) 0.0296(4) Uani 1 1 d .
C9 C 0.2752(3) -0.05258(16) 0.38005(10) 0.0332(4) Uani 1 1 d .
H9 H 0.1343 -0.0721 0.3638 0.040 Uiso 1 1 calc R
C10 C 0.4000(3) -0.13839(16) 0.41275(10) 0.0341(4) Uani 1 1 d .
H10 H 0.3466 -0.2170 0.4198 0.041 Uiso 1 1 calc R
C11 C 0.6051(3) -0.10686(16) 0.43508(9) 0.0309(4) Uani 1 1 d .
C12 C 0.6895(3) 0.00588(16) 0.42626(10) 0.0325(4) Uani 1 1 d .
H12 H 0.8314 0.0243 0.4420 0.039 Uiso 1 1 calc R
C13 C 0.5620(3) 0.09206(16) 0.39378(9) 0.0321(4) Uani 1 1 d .
H13 H 0.6157 0.1708 0.3873 0.039 Uiso 1 1 calc R

loop_
_atom_site_aniso_label
_atom_site_aniso_U_11
_atom_site_aniso_U_22
_atom_site_aniso_U_33
_atom_site_aniso_U_23
_atom_site_aniso_U_13
_atom_site_aniso_U_12
O1 0.0869(14) 0.0622(11) 0.0480(10) -0.0029(8) 0.0122(9) 0.0003(10)
O2 0.0289(7) 0.0279(7) 0.0431(8) 0.0031(5) -0.0038(5) 0.0002(5)
O3 0.0402(8) 0.0375(8) 0.0530(9) 0.0040(6) -0.0142(6) -0.0069(6)
O4 0.0635(11) 0.0357(8) 0.0671(11) 0.0120(7) -0.0199(8) -0.0044(7)
O5 0.0411(9) 0.0498(9) 0.0690(11) 0.0098(8) -0.0105(7) 0.0044(7)
N1 0.0575(12) 0.0525(12) 0.0492(11) -0.0009(9) 0.0094(9) -0.0047(10)
N2 0.0409(9) 0.0351(9) 0.0355(8) 0.0006(7) -0.0016(7) 0.0036(7)
C1 0.0312(9) 0.0325(9) 0.0318(9) -0.0018(7) 0.0016(7) -0.0025(7)
C2 0.0339(10) 0.0328(10) 0.0354(10) 0.0048(7) -0.0031(7) 0.0009(7)
C3 0.0339(10) 0.0337(10) 0.0500(12) 0.0094(8) 0.0025(8) -0.0016(8)
C4 0.0445(11) 0.0307(10) 0.0560(13) 0.0022(9) -0.0108(9) -0.0034(8)
C5 0.0563(14) 0.0434(12) 0.0498(12) -0.0048(9) -0.0038(10) 0.0096(10)
C6 0.0406(11) 0.0496(12) 0.0497(12) 0.0078(9) 0.0076(9) 0.0134(9)
C7 0.0286(9) 0.0401(10) 0.0457(11) 0.0086(9) -0.0052(8) 0.0008(8)
C8 0.0310(9) 0.0297(9) 0.0282(9) -0.0031(7) 0.0033(7) 0.0004(7)
C9 0.0305(9) 0.0326(10) 0.0366(10) -0.0035(7) -0.0023(7) -0.0025(7)
C10 0.0373(10) 0.0277(9) 0.0374(10) -0.0026(7) 0.0009(7) -0.0027(7)
C11 0.0338(9) 0.0297(9) 0.0291(9) -0.0033(7) 0.0020(7) 0.0041(7)
C12 0.0276(9) 0.0349(10) 0.0351(9) -0.0031(7) 0.0012(7) -0.0001(7)
C13 0.0310(9) 0.0287(9) 0.0366(10) -0.0011(7) 0.0031(7) -0.0029(7)

loop_
_atom_type_symbol
_atom_type_description
_atom_type_scat_dispersion_real
_atom_type_scat_dispersion_imag
_atom_type_scat_source
C C 0.0033 0.0016 'International Tables Vol C Tables 4.2.6.8 and 6.1.1.4'
H H 0.0000 0.0000 'International Tables Vol C Tables 4.2.6.8 and 6.1.1.4'
N N 0.0061 0.0033 'International Tables Vol C Tables 4.2.6.8 and 6.1.1.4'
O O 0.0106 0.0060 'International Tables Vol C Tables 4.2.6.8 and 6.1.1.4'

loop_
_geom_angle_atom_site_label_1
_geom_angle_atom_site_label_2
_geom_angle_atom_site_label_3
_geom_angle
C1 O2 C2 119.27(13)
O1 N1 C2 114.44(19)
O4 N2 O5 123.97(17)
O4 N2 C11 118.38(16)
O5 N2 C11 117.65(16)
O3 C1 O2 124.92(17)
O3 C1 C8 123.43(17)
O2 C1 C8 111.65(15)
O2 C2 N1 112.15(16)
O2 C2 C7 114.72(15)
N1 C2 C7 107.92(15)
O2 C2 C3 104.97(14)
N1 C2 C3 106.01(16)
C7 C2 C3 110.72(16)
C4 C3 C2 111.07(17)
C3 C4 C5 111.39(17)
C6 C5 C4 110.90(17)
C5 C6 C7 111.57(18)
C2 C7 C6 111.17(15)
C13 C8 C9 120.35(17)
C13 C8 C1 122.48(16)
C9 C8 C1 117.18(16)
C10 C9 C8 120.21(17)
C9 C10 C11 118.21(17)
C12 C11 C10 123.09(17)
C12 C11 N2 118.99(16)
C10 C11 N2 117.93(16)
C11 C12 C13 118.31(17)
C12 C13 C8 119.83(17)

loop_
_geom_bond_atom_site_label_1
_geom_bond_atom_site_label_2
_geom_bond_distance
O1 N1 1.186(3)
O2 C1 1.345(2)
O2 C2 1.437(2)
O3 C1 1.200(2)
O4 N2 1.211(2)
O5 N2 1.226(2)
N1 C2 1.512(3)
N2 C11 1.478(2)
C1 C8 1.494(3)
C2 C7 1.522(3)
C2 C3 1.527(3)
C3 C4 1.516(3)
C4 C5 1.521(3)
C5 C6 1.520(3)
C6 C7 1.523(3)
C8 C13 1.392(3)
C8 C9 1.395(3)
C9 C10 1.379(3)
C10 C11 1.384(3)
C11 C12 1.377(3)
C12 C13 1.389(3)

loop_
_geom_torsion_atom_site_label_1
_geom_torsion_atom_site_label_2
_geom_torsion_atom_site_label_3
_geom_torsion_atom_site_label_4
_geom_torsion
C2 O2 C1 O3 -7.3(3)
C2 O2 C1 C8 172.16(14)
C1 O2 C2 N1 -59.1(2)
C1 O2 C2 C7 64.4(2)
C1 O2 C2 C3 -173.80(16)
O1 N1 C2 O2 -11.5(2)
O1 N1 C2 C7 -138.79(19)
O1 N1 C2 C3 102.5(2)
O2 C2 C3 C4 -68.18(19)
N1 C2 C3 C4 172.95(16)
C7 C2 C3 C4 56.2(2)
C2 C3 C4 C5 -56.3(2)
C3 C4 C5 C6 55.6(2)
C4 C5 C6 C7 -55.0(2)
O2 C2 C7 C6 63.0(2)
N1 C2 C7 C6 -171.17(16)
C3 C2 C7 C6 -55.5(2)
C5 C6 C7 C2 55.4(2)
O3 C1 C8 C13 174.52(18)
O2 C1 C8 C13 -5.0(2)
O3 C1 C8 C9 -5.0(3)
O2 C1 C8 C9 175.50(15)
C13 C8 C9 C10 0.5(3)
C1 C8 C9 C10 179.99(16)
C8 C9 C10 C11 -0.6(3)
C9 C10 C11 C12 0.1(3)
C9 C10 C11 N2 -179.93(16)
O4 N2 C11 C12 177.81(17)
O5 N2 C11 C12 -1.0(2)
O4 N2 C11 C10 -2.1(3)
O5 N2 C11 C10 179.05(17)
C10 C11 C12 C13 0.4(3)
N2 C11 C12 C13 -179.54(16)
C11 C12 C13 C8 -0.5(3)
C9 C8 C13 C12 0.1(3)
C1 C8 C13 C12 -179.42(16)
